data_1567632
loop_
_publ_author_name
'Wang, Gang'
'Li, Wenqi'
'Liu, Tianxiang'
'Zhang, Yonghong'
'Wang, Bin'
'Xue, Fei'
'Jin, Weiwei'
'Ma, Caiyan'
'Xia, Yu'
'Liu, Chenjiang'

_publ_section_title
;
 Palladium-catalyzed intramolecular Heck dearomative
 <i>gem</i>-difluorovinylation of indoles.
;
_journal_issue 39
_journal_name_full 'Chemical science'
_journal_page_first 11594
_journal_page_last 11599
_journal_paper_doi 10.1039/d2sc03169h
_journal_volume 13
_journal_year 2022
_chemical_formula_moiety 'C25 H30 N2 O2'
_chemical_formula_sum 'C25 H30 N2 O2'
_chemical_formula_weight 390.51
_space_group_crystal_system tetragonal
_space_group_IT_number 114
_space_group_name_Hall 'P -4 2n'
_space_group_name_H-M_alt 'P -4 21 c'
_atom_sites_solution_hydrogens geom
_atom_sites_solution_primary dual
_audit_creation_date 2021-08-14
_audit_creation_method
;
Olex2 1.5
(compiled 2021.07.19 svn.r715e62df for OlexSys, GUI svn.r6383)
;
_audit_update_record
;
2021-08-14 deposited with the CCDC.	2022-09-13 downloaded from the CCDC.
;
_cell_angle_alpha 90
_cell_angle_beta 90
_cell_angle_gamma 90
_cell_formula_units_Z 8
_cell_length_a 20.1920(8)
_cell_length_b 20.1920(8)
_cell_length_c 11.0430(5)
_cell_measurement_reflns_used 2911
_cell_measurement_temperature 296.15
_cell_measurement_theta_max 27.156
_cell_measurement_theta_min 2.253
_cell_volume 4502.4(3)
_computing_cell_refinement 'SAINT v8.34A (Bruker, 2013)'
_computing_data_reduction 'SAINT v8.34A (Bruker, 2013)'
_computing_molecular_graphics 'Olex2 1.5 (Dolomanov et al., 2009)'
_computing_publication_material 'Olex2 1.5 (Dolomanov et al., 2009)'
_computing_structure_refinement 'SHELXL 2018/3 (Sheldrick, 2015)'
_computing_structure_solution 'SHELXT 2014/5 (Sheldrick, 2014)'
_diffrn_ambient_temperature 296.15
_diffrn_measured_fraction_theta_full 0.998
_diffrn_measured_fraction_theta_max 0.998
_diffrn_measurement_device_type 'Bruker APEX-II CCD'
_diffrn_measurement_method '\f and \w scans'
_diffrn_radiation_monochromator graphite
_diffrn_radiation_type MoK\a
_diffrn_radiation_wavelength 0.71073
_diffrn_reflns_av_R_equivalents 0.1637
_diffrn_reflns_av_unetI/netI 0.1123
_diffrn_reflns_Laue_measured_fraction_full 0.998
_diffrn_reflns_Laue_measured_fraction_max 0.998
_diffrn_reflns_limit_h_max 23
_diffrn_reflns_limit_h_min -23
_diffrn_reflns_limit_k_max 24
_diffrn_reflns_limit_k_min -17
_diffrn_reflns_limit_l_max 13
_diffrn_reflns_limit_l_min -13
_diffrn_reflns_number 21458
_diffrn_reflns_point_group_measured_fraction_full 0.999
_diffrn_reflns_point_group_measured_fraction_max 0.999
_diffrn_reflns_theta_full 24.999
_diffrn_reflns_theta_max 24.999
_diffrn_reflns_theta_min 2.734
_diffrn_source_current 30.0
_diffrn_source_power 1.5
_diffrn_source_voltage 50.0
_diffrn_standards_number 0
_exptl_absorpt_coefficient_mu 0.073
_exptl_absorpt_correction_T_max 0.7456
_exptl_absorpt_correction_T_min 0.5982
_exptl_absorpt_correction_type multi-scan
_exptl_absorpt_process_details
;
SADABS-2014/5 (Bruker,2014/5) was used for absorption correction.
wR2(int) was 0.1144 before and 0.0535 after correction.
The Ratio of minimum to maximum transmission is 0.8023.
The \l/2 correction factor is 0.00150.
;
_exptl_crystal_colour colourless
_exptl_crystal_colour_primary colourless
_exptl_crystal_density_diffrn 1.152
_exptl_crystal_description block
_exptl_crystal_F_000 1680
_refine_diff_density_max 0.140
_refine_diff_density_min -0.143
_refine_diff_density_rms 0.035
_refine_ls_abs_structure_details
;
 Flack x determined using 587 quotients [(I+)-(I-)]/[(I+)+(I-)]
 (Parsons, Flack and Wagner, Acta Cryst. B69 (2013) 249-259).
;
_refine_ls_abs_structure_Flack -1.4(10)
_refine_ls_extinction_method none
_refine_ls_goodness_of_fit_ref 0.952
_refine_ls_hydrogen_treatment constr
_refine_ls_matrix_type full
_refine_ls_number_parameters 265
_refine_ls_number_reflns 3966
_refine_ls_number_restraints 0
_refine_ls_restrained_S_all 0.952
_refine_ls_R_factor_all 0.1518
_refine_ls_R_factor_gt 0.0709
_refine_ls_shift/su_max 0.000
_refine_ls_shift/su_mean 0.000
_refine_ls_structure_factor_coef Fsqd
_refine_ls_weighting_details 'w=1/[\s^2^(Fo^2^)+(0.0707P)^2^] where P=(Fo^2^+2Fc^2^)/3'
_refine_ls_weighting_scheme calc
_refine_ls_wR_factor_gt 0.1481
_refine_ls_wR_factor_ref 0.1737
_reflns_Friedel_coverage 0.791
_reflns_Friedel_fraction_full 1.000
_reflns_Friedel_fraction_max 1.000
_reflns_number_gt 1958
_reflns_number_total 3966
_reflns_threshold_expression 'I > 2\s(I)'
_cod_data_source_file d2sc03169h2.cif
_cod_data_source_block 1_CCDC1
_cod_depositor_comments 'Adding full bibliography for 1567630--1567632.cif.'
_cod_original_cell_volume 4502.4(4)
_cod_database_code 1567632
_shelx_shelxl_version_number 2018/3
_shelx_space_group_comment
;
The symmetry employed for this shelxl refinement is uniquely defined
by the following loop, which should always be used as a source of
symmetry information in preference to the above space-group names.
They are only intended as comments.
;
_olex2_refinement_description
;
1. Fixed Uiso
 At 1.2 times of:
  All C(H) groups, All C(H,H) groups
 At 1.5 times of:
  All C(H,H,H) groups
2.a Ternary CH refined with riding coordinates:
 C20(H20)
2.b Secondary CH2 refined with riding coordinates:
 C3(H3A,H3B), C5(H5A,H5B), C11(H11A,H11B), C16(H16A,H16B), C19(H19A,H19B),
 C24(H24A,H24B)
2.c Aromatic/amide H refined with riding coordinates:
 C1(H1), C2(H2), C7(H7), C9(H9), C12(H12), C14(H14), C17(H17), C21(H21)
2.d Idealised Me refined as rotating group:
 C4(H4A,H4B,H4C), C8(H8A,H8B,H8C), C18(H18A,H18B,H18C)
;
_olex2_submission_special_instructions 'No special instructions were received'

loop_
_space_group_symop_operation_xyz
'x, y, z'
'y, -x, -z'
'-x, -y, z'
'-y, x, -z'
'x+1/2, -y+1/2, -z+1/2'
'-y+1/2, -x+1/2, z+1/2'
'-x+1/2, y+1/2, -z+1/2'
'y+1/2, x+1/2, z+1/2'

loop_
_atom_site_label
_atom_site_type_symbol
_atom_site_fract_x
_atom_site_fract_y
_atom_site_fract_z
_atom_site_U_iso_or_equiv
_atom_site_adp_type
_atom_site_occupancy
_atom_site_site_symmetry_order
_atom_site_calc_flag
_atom_site_refinement_flags_posn
_atom_site_refinement_flags_adp
_atom_site_refinement_flags_occupancy
_atom_site_disorder_assembly
_atom_site_disorder_group
O1 O 0.24019(19) 0.7433(2) 0.8483(4) 0.0657(11) Uani 1 1 d . . . . .
O2 O 0.0292(2) 0.7298(3) 0.9037(4) 0.0924(16) Uani 1 1 d . . . . .
N1 N 0.0924(2) 0.7725(2) 0.7491(4) 0.0558(13) Uani 1 1 d . . . . .
N2 N 0.3166(3) 0.7605(3) 0.7035(4) 0.0618(14) Uani 1 1 d . . . . .
C1 C 0.1738(4) 0.5651(4) 0.6684(8) 0.094(2) Uani 1 1 d . . . . .
H1 H 0.199010 0.531641 0.633291 0.113 Uiso 1 1 calc R U . . .
C2 C 0.1304(5) 0.5500(4) 0.7601(8) 0.103(3) Uani 1 1 d . . . . .
H2 H 0.127046 0.506337 0.786085 0.123 Uiso 1 1 calc R U . . .
C3 C 0.3681(3) 0.7341(4) 0.7825(6) 0.0725(19) Uani 1 1 d . . . . .
H3A H 0.356355 0.743433 0.865866 0.087 Uiso 1 1 calc R U . . .
H3B H 0.409331 0.756934 0.765307 0.087 Uiso 1 1 calc R U . . .
C4 C 0.4443(6) 0.5686(6) 0.8532(14) 0.178(5) Uani 1 1 d . . . . .
H4A H 0.467985 0.557919 0.780397 0.267 Uiso 1 1 calc R U . . .
H4B H 0.402567 0.545908 0.853626 0.267 Uiso 1 1 calc R U . . .
H4C H 0.469915 0.555107 0.922220 0.267 Uiso 1 1 calc R U . . .
C5 C 0.3945(4) 0.8702(4) 0.4590(6) 0.089(2) Uani 1 1 d . . . . .
H5A H 0.368275 0.855307 0.390716 0.107 Uiso 1 1 calc R U . . .
H5B H 0.436048 0.845997 0.457599 0.107 Uiso 1 1 calc R U . . .
C6 C 0.1708(3) 0.8536(3) 0.7405(6) 0.0588(17) Uani 1 1 d . . . . .
C7 C 0.1801(3) 0.6288(4) 0.6282(7) 0.078(2) Uani 1 1 d . . . . .
H7 H 0.208950 0.638836 0.565221 0.094 Uiso 1 1 calc R U . . .
C8 C 0.1073(3) 0.7613(3) 0.5295(5) 0.0708(19) Uani 1 1 d . . . . .
H8A H 0.066689 0.736790 0.524680 0.106 Uiso 1 1 calc R U . . .
H8B H 0.137080 0.746384 0.467418 0.106 Uiso 1 1 calc R U . . .
H8C H 0.098329 0.807606 0.518415 0.106 Uiso 1 1 calc R U . . .
C9 C 0.1971(4) 0.9142(4) 0.7673(7) 0.085(2) Uani 1 1 d . . . . .
H9 H 0.237175 0.927451 0.733355 0.103 Uiso 1 1 calc R U . . .
C10 C 0.2539(3) 0.7632(3) 0.7474(6) 0.0542(15) Uani 1 1 d . . . . .
C11 C 0.4333(4) 0.6382(4) 0.8583(10) 0.116(3) Uani 1 1 d . . . . .
H11A H 0.474365 0.660981 0.839959 0.140 Uiso 1 1 calc R U . . .
H11B H 0.420450 0.650207 0.940120 0.140 Uiso 1 1 calc R U . . .
C12 C 0.1040(5) 0.9373(5) 0.8921(9) 0.106(3) Uani 1 1 d . . . . .
H12 H 0.081575 0.965801 0.943841 0.127 Uiso 1 1 calc R U . . .
C13 C 0.1436(3) 0.6773(3) 0.6817(6) 0.0573(17) Uani 1 1 d . . . . .
C14 C 0.0761(4) 0.8770(4) 0.8644(7) 0.083(2) Uani 1 1 d . . . . .
H14 H 0.035530 0.864483 0.896921 0.099 Uiso 1 1 calc R U . . .
C15 C 0.0992(3) 0.6620(3) 0.7748(6) 0.0620(18) Uani 1 1 d . . . . .
C16 C 0.3395(3) 0.7808(3) 0.5823(6) 0.0694(19) Uani 1 1 d . . . . .
H16A H 0.304645 0.771724 0.524111 0.083 Uiso 1 1 calc R U . . .
H16B H 0.377525 0.754016 0.560241 0.083 Uiso 1 1 calc R U . . .
C17 C 0.0916(4) 0.5978(4) 0.8153(7) 0.087(2) Uani 1 1 d . . . . .
H17 H 0.061867 0.587154 0.876526 0.104 Uiso 1 1 calc R U . . .
C18 C 0.4090(4) 0.9431(4) 0.4442(8) 0.125(3) Uani 1 1 d . . . . .
H18A H 0.431488 0.950288 0.368738 0.188 Uiso 1 1 calc R U . . .
H18B H 0.436432 0.957920 0.509722 0.188 Uiso 1 1 calc R U . . .
H18C H 0.368123 0.967440 0.444536 0.188 Uiso 1 1 calc R U . . .
C19 C 0.3586(3) 0.8538(3) 0.5734(6) 0.0741(19) Uani 1 1 d . . . . .
H19A H 0.318735 0.880550 0.578059 0.089 Uiso 1 1 calc R U . . .
H19B H 0.386345 0.865231 0.641891 0.089 Uiso 1 1 calc R U . . .
C20 C 0.2005(3) 0.7956(3) 0.6702(5) 0.0561(16) Uani 1 1 d . . . . .
H20 H 0.218100 0.810011 0.591754 0.067 Uiso 1 1 calc R U . . .
C21 C 0.1629(5) 0.9561(4) 0.8465(9) 0.100(3) Uani 1 1 d . . . . .
H21 H 0.180742 0.996984 0.867587 0.120 Uiso 1 1 calc R U . . .
C22 C 0.1392(3) 0.7504(3) 0.6544(5) 0.0527(15) Uani 1 1 d . . . . .
C23 C 0.0678(3) 0.7228(4) 0.8206(6) 0.0669(18) Uani 1 1 d . . . . .
C24 C 0.3791(4) 0.6620(4) 0.7695(7) 0.086(2) Uani 1 1 d . . . . .
H24A H 0.392534 0.652165 0.687062 0.103 Uiso 1 1 calc R U . . .
H24B H 0.338150 0.638556 0.785641 0.103 Uiso 1 1 calc R U . . .
C25 C 0.1098(3) 0.8362(3) 0.7881(6) 0.0604(17) Uani 1 1 d . . . . .

loop_
_atom_site_aniso_label
_atom_site_aniso_U_11
_atom_site_aniso_U_22
_atom_site_aniso_U_33
_atom_site_aniso_U_23
_atom_site_aniso_U_13
_atom_site_aniso_U_12
O1 0.071(3) 0.089(3) 0.037(2) 0.005(2) 0.001(2) 0.000(2)
O2 0.094(3) 0.115(4) 0.068(3) 0.009(3) 0.031(3) 0.003(3)
N1 0.058(3) 0.059(3) 0.050(3) -0.002(3) 0.006(3) 0.000(3)
N2 0.060(3) 0.082(4) 0.043(3) 0.004(3) -0.005(3) 0.007(3)
C1 0.118(7) 0.070(6) 0.094(6) -0.012(5) -0.009(6) 0.015(5)
C2 0.143(8) 0.068(5) 0.097(7) 0.009(5) -0.003(6) -0.010(6)
C3 0.059(4) 0.100(5) 0.058(4) 0.009(4) -0.005(3) 0.009(4)
C4 0.151(9) 0.175(11) 0.208(13) 0.057(10) 0.006(9) 0.046(8)
C5 0.085(5) 0.119(7) 0.063(5) 0.002(4) 0.017(4) -0.001(5)
C6 0.068(4) 0.044(4) 0.064(4) -0.006(3) -0.004(4) 0.008(3)
C7 0.091(5) 0.065(5) 0.079(5) -0.009(4) 0.007(4) 0.002(4)
C8 0.068(4) 0.105(5) 0.039(4) 0.002(4) -0.003(3) 0.000(4)
C9 0.068(4) 0.077(5) 0.111(6) -0.010(5) 0.002(4) -0.002(4)
C10 0.050(4) 0.065(4) 0.047(4) -0.007(3) -0.006(3) 0.002(3)
C11 0.081(6) 0.109(7) 0.160(9) 0.031(6) 0.006(6) 0.026(5)
C12 0.097(7) 0.100(7) 0.121(8) -0.044(6) -0.004(6) 0.011(6)
C13 0.059(4) 0.059(4) 0.054(4) -0.003(3) -0.004(3) 0.003(3)
C14 0.083(5) 0.090(5) 0.075(5) -0.022(5) 0.009(4) 0.016(5)
C15 0.070(4) 0.064(5) 0.052(4) -0.001(4) -0.005(4) -0.004(4)
C16 0.064(4) 0.098(5) 0.046(4) -0.003(4) 0.005(3) 0.008(4)
C17 0.113(6) 0.074(5) 0.074(5) 0.005(4) -0.005(5) -0.011(5)
C18 0.159(8) 0.092(6) 0.125(8) 0.007(6) 0.048(7) -0.025(6)
C19 0.073(5) 0.098(6) 0.051(4) -0.003(4) 0.006(4) -0.003(4)
C20 0.050(4) 0.073(4) 0.045(4) 0.004(3) 0.001(3) 0.002(3)
C21 0.099(7) 0.067(5) 0.133(8) -0.035(5) -0.007(6) 0.008(5)
C22 0.049(3) 0.073(4) 0.037(3) -0.001(3) 0.006(3) 0.006(3)
C23 0.067(4) 0.083(5) 0.051(4) 0.002(4) 0.000(4) -0.001(4)
C24 0.072(5) 0.111(6) 0.074(5) 0.018(5) 0.004(4) 0.024(4)
C25 0.062(4) 0.068(5) 0.051(4) -0.002(3) 0.003(3) 0.014(4)

loop_
_atom_type_symbol
_atom_type_description
_atom_type_scat_dispersion_real
_atom_type_scat_dispersion_imag
_atom_type_scat_source
C C 0.0033 0.0016 'International Tables Vol C Tables 4.2.6.8 and 6.1.1.4'
H H 0.0000 0.0000 'International Tables Vol C Tables 4.2.6.8 and 6.1.1.4'
N N 0.0061 0.0033 'International Tables Vol C Tables 4.2.6.8 and 6.1.1.4'
O O 0.0106 0.0060 'International Tables Vol C Tables 4.2.6.8 and 6.1.1.4'

loop_
_geom_angle_atom_site_label_1
_geom_angle_atom_site_label_2
_geom_angle_atom_site_label_3
_geom_angle
_geom_angle_site_symmetry_1
_geom_angle_site_symmetry_3
_geom_angle_publ_flag
C23 N1 C22 114.6(5) . . ?
C23 N1 C25 125.9(5) . . ?
C25 N1 C22 109.5(5) . . ?
C3 N2 C16 114.9(5) . . ?
C10 N2 C3 117.8(5) . . ?
C10 N2 C16 127.3(5) . . ?
C2 C1 H1 119.8 . . ?
C7 C1 H1 119.8 . . ?
C7 C1 C2 120.5(8) . . ?
C1 C2 H2 118.9 . . ?
C1 C2 C17 122.1(8) . . ?
C17 C2 H2 118.9 . . ?
N2 C3 H3A 108.7 . . ?
N2 C3 H3B 108.7 . . ?
N2 C3 C24 114.2(6) . . ?
H3A C3 H3B 107.6 . . ?
C24 C3 H3A 108.7 . . ?
C24 C3 H3B 108.7 . . ?
H4A C4 H4B 109.5 . . ?
H4A C4 H4C 109.5 . . ?
H4B C4 H4C 109.5 . . ?
C11 C4 H4A 109.5 . . ?
C11 C4 H4B 109.5 . . ?
C11 C4 H4C 109.5 . . ?
H5A C5 H5B 107.7 . . ?
C18 C5 H5A 108.8 . . ?
C18 C5 H5B 108.8 . . ?
C19 C5 H5A 108.8 . . ?
C19 C5 H5B 108.8 . . ?
C19 C5 C18 113.7(7) . . ?
C9 C6 C20 130.1(6) . . ?
C9 C6 C25 119.3(6) . . ?
C25 C6 C20 110.4(5) . . ?
C1 C7 H7 120.5 . . ?
C13 C7 C1 119.1(7) . . ?
C13 C7 H7 120.5 . . ?
H8A C8 H8B 109.5 . . ?
H8A C8 H8C 109.5 . . ?
H8B C8 H8C 109.5 . . ?
C22 C8 H8A 109.5 . . ?
C22 C8 H8B 109.5 . . ?
C22 C8 H8C 109.5 . . ?
C6 C9 H9 120.5 . . ?
C6 C9 C21 119.0(7) . . ?
C21 C9 H9 120.5 . . ?
O1 C10 N2 121.8(6) . . ?
O1 C10 C20 119.6(6) . . ?
N2 C10 C20 118.5(6) . . ?
C4 C11 H11A 109.0 . . ?
C4 C11 H11B 109.0 . . ?
C4 C11 C24 113.1(9) . . ?
H11A C11 H11B 107.8 . . ?
C24 C11 H11A 109.0 . . ?
C24 C11 H11B 109.0 . . ?
C14 C12 H12 119.0 . . ?
C21 C12 H12 119.0 . . ?
C21 C12 C14 122.0(8) . . ?
C7 C13 C15 120.5(6) . . ?
C7 C13 C22 130.4(6) . . ?
C15 C13 C22 109.0(5) . . ?
C12 C14 H14 121.0 . . ?
C25 C14 C12 117.9(7) . . ?
C25 C14 H14 121.0 . . ?
C13 C15 C23 110.2(6) . . ?
C17 C15 C13 121.1(7) . . ?
C17 C15 C23 128.6(7) . . ?
N2 C16 H16A 108.8 . . ?
N2 C16 H16B 108.8 . . ?
N2 C16 C19 113.9(5) . . ?
H16A C16 H16B 107.7 . . ?
C19 C16 H16A 108.8 . . ?
C19 C16 H16B 108.8 . . ?
C2 C17 H17 121.6 . . ?
C15 C17 C2 116.7(7) . . ?
C15 C17 H17 121.6 . . ?
C5 C18 H18A 109.5 . . ?
C5 C18 H18B 109.5 . . ?
C5 C18 H18C 109.5 . . ?
H18A C18 H18B 109.5 . . ?
H18A C18 H18C 109.5 . . ?
H18B C18 H18C 109.5 . . ?
C5 C19 C16 113.0(6) . . ?
C5 C19 H19A 109.0 . . ?
C5 C19 H19B 109.0 . . ?
C16 C19 H19A 109.0 . . ?
C16 C19 H19B 109.0 . . ?
H19A C19 H19B 107.8 . . ?
C6 C20 H20 111.4 . . ?
C6 C20 C22 101.3(4) . . ?
C10 C20 C6 108.8(5) . . ?
C10 C20 H20 111.4 . . ?
C10 C20 C22 112.0(5) . . ?
C22 C20 H20 111.4 . . ?
C9 C21 H21 120.0 . . ?
C12 C21 C9 119.9(7) . . ?
C12 C21 H21 120.0 . . ?
N1 C22 C8 108.8(4) . . ?
N1 C22 C13 101.0(5) . . ?
N1 C22 C20 104.6(4) . . ?
C8 C22 C20 110.5(5) . . ?
C13 C22 C8 110.1(5) . . ?
C13 C22 C20 120.6(5) . . ?
O2 C23 N1 125.6(7) . . ?
O2 C23 C15 129.5(7) . . ?
N1 C23 C15 104.9(6) . . ?
C3 C24 C11 110.5(7) . . ?
C3 C24 H24A 109.5 . . ?
C3 C24 H24B 109.5 . . ?
C11 C24 H24A 109.5 . . ?
C11 C24 H24B 109.5 . . ?
H24A C24 H24B 108.1 . . ?
C6 C25 N1 109.8(5) . . ?
C14 C25 N1 128.4(6) . . ?
C14 C25 C6 121.8(7) . . ?

loop_
_geom_bond_atom_site_label_1
_geom_bond_atom_site_label_2
_geom_bond_distance
_geom_bond_site_symmetry_2
_geom_bond_publ_flag
O1 C10 1.216(7) . ?
O2 C23 1.212(7) . ?
N1 C22 1.480(7) . ?
N1 C23 1.371(8) . ?
N1 C25 1.401(8) . ?
N2 C3 1.459(7) . ?
N2 C10 1.356(7) . ?
N2 C16 1.474(8) . ?
C1 H1 0.9300 . ?
C1 C2 1.373(10) . ?
C1 C7 1.367(9) . ?
C2 H2 0.9300 . ?
C2 C17 1.384(11) . ?
C3 H3A 0.9700 . ?
C3 H3B 0.9700 . ?
C3 C24 1.479(9) . ?
C4 H4A 0.9600 . ?
C4 H4B 0.9600 . ?
C4 H4C 0.9600 . ?
C4 C11 1.424(12) . ?
C5 H5A 0.9700 . ?
C5 H5B 0.9700 . ?
C5 C18 1.510(10) . ?
C5 C19 1.494(9) . ?
C6 C9 1.368(8) . ?
C6 C20 1.526(8) . ?
C6 C25 1.385(9) . ?
C7 H7 0.9300 . ?
C7 C13 1.361(8) . ?
C8 H8A 0.9600 . ?
C8 H8B 0.9600 . ?
C8 H8C 0.9600 . ?
C8 C22 1.538(7) . ?
C9 H9 0.9300 . ?
C9 C21 1.400(10) . ?
C10 C20 1.523(8) . ?
C11 H11A 0.9700 . ?
C11 H11B 0.9700 . ?
C11 C24 1.546(11) . ?
C12 H12 0.9300 . ?
C12 C14 1.375(10) . ?
C12 C21 1.345(11) . ?
C13 C15 1.397(8) . ?
C13 C22 1.509(9) . ?
C14 H14 0.9300 . ?
C14 C25 1.360(9) . ?
C15 C17 1.380(9) . ?
C15 C23 1.471(9) . ?
C16 H16A 0.9700 . ?
C16 H16B 0.9700 . ?
C16 C19 1.527(8) . ?
C17 H17 0.9300 . ?
C18 H18A 0.9600 . ?
C18 H18B 0.9600 . ?
C18 H18C 0.9600 . ?
C19 H19A 0.9700 . ?
C19 H19B 0.9700 . ?
C20 H20 0.9800 . ?
C20 C22 1.548(7) . ?
C21 H21 0.9300 . ?
C24 H24A 0.9700 . ?
C24 H24B 0.9700 . ?

loop_
_geom_torsion_atom_site_label_1
_geom_torsion_atom_site_label_2
_geom_torsion_atom_site_label_3
_geom_torsion_atom_site_label_4
_geom_torsion
_geom_torsion_site_symmetry_1
_geom_torsion_site_symmetry_2
_geom_torsion_site_symmetry_3
_geom_torsion_site_symmetry_4
_geom_torsion_publ_flag
O1 C10 C20 C6 55.8(7) . . . . ?
O1 C10 C20 C22 -55.4(7) . . . . ?
N2 C3 C24 C11 -178.7(6) . . . . ?
N2 C10 C20 C6 -120.7(6) . . . . ?
N2 C10 C20 C22 128.2(5) . . . . ?
N2 C16 C19 C5 168.0(5) . . . . ?
C1 C2 C17 C15 -1.0(12) . . . . ?
C1 C7 C13 C15 -1.2(10) . . . . ?
C1 C7 C13 C22 -178.2(7) . . . . ?
C2 C1 C7 C13 1.0(11) . . . . ?
C3 N2 C10 O1 -1.2(9) . . . . ?
C3 N2 C10 C20 175.2(5) . . . . ?
C3 N2 C16 C19 -92.9(7) . . . . ?
C4 C11 C24 C3 177.8(9) . . . . ?
C6 C9 C21 C12 -2.0(12) . . . . ?
C6 C20 C22 N1 -19.9(5) . . . . ?
C6 C20 C22 C8 97.1(5) . . . . ?
C6 C20 C22 C13 -132.5(5) . . . . ?
C7 C1 C2 C17 0.1(13) . . . . ?
C7 C13 C15 C17 0.3(9) . . . . ?
C7 C13 C15 C23 177.9(6) . . . . ?
C7 C13 C22 N1 -178.3(6) . . . . ?
C7 C13 C22 C8 66.7(8) . . . . ?
C7 C13 C22 C20 -63.8(9) . . . . ?
C9 C6 C20 C10 72.5(8) . . . . ?
C9 C6 C20 C22 -169.4(7) . . . . ?
C9 C6 C25 N1 179.8(6) . . . . ?
C9 C6 C25 C14 -2.4(10) . . . . ?
C10 N2 C3 C24 91.6(7) . . . . ?
C10 N2 C16 C19 88.0(7) . . . . ?
C10 C20 C22 N1 95.9(5) . . . . ?
C10 C20 C22 C8 -147.1(5) . . . . ?
C10 C20 C22 C13 -16.7(7) . . . . ?
C12 C14 C25 N1 178.5(7) . . . . ?
C12 C14 C25 C6 1.1(10) . . . . ?
C13 C15 C17 C2 0.8(10) . . . . ?
C13 C15 C23 O2 -176.4(6) . . . . ?
C13 C15 C23 N1 2.6(7) . . . . ?
C14 C12 C21 C9 0.8(14) . . . . ?
C15 C13 C22 N1 4.4(6) . . . . ?
C15 C13 C22 C8 -110.5(5) . . . . ?
C15 C13 C22 C20 118.9(5) . . . . ?
C16 N2 C3 C24 -87.6(7) . . . . ?
C16 N2 C10 O1 177.9(6) . . . . ?
C16 N2 C10 C20 -5.7(9) . . . . ?
C17 C15 C23 O2 0.9(12) . . . . ?
C17 C15 C23 N1 179.9(6) . . . . ?
C18 C5 C19 C16 175.4(6) . . . . ?
C20 C6 C9 C21 -172.2(7) . . . . ?
C20 C6 C25 N1 -4.3(7) . . . . ?
C20 C6 C25 C14 173.5(6) . . . . ?
C21 C12 C14 C25 -0.3(13) . . . . ?
C22 N1 C23 O2 179.5(6) . . . . ?
C22 N1 C23 C15 0.4(7) . . . . ?
C22 N1 C25 C6 -9.7(7) . . . . ?
C22 N1 C25 C14 172.7(6) . . . . ?
C22 C13 C15 C17 177.9(6) . . . . ?
C22 C13 C15 C23 -4.6(7) . . . . ?
C23 N1 C22 C8 113.0(6) . . . . ?
C23 N1 C22 C13 -3.0(6) . . . . ?
C23 N1 C22 C20 -128.9(5) . . . . ?
C23 N1 C25 C6 133.8(6) . . . . ?
C23 N1 C25 C14 -43.8(10) . . . . ?
C23 C15 C17 C2 -176.2(7) . . . . ?
C25 N1 C22 C8 -99.1(6) . . . . ?
C25 N1 C22 C13 145.0(5) . . . . ?
C25 N1 C22 C20 19.1(6) . . . . ?
C25 N1 C23 O2 37.6(10) . . . . ?
C25 N1 C23 C15 -141.4(6) . . . . ?
C25 C6 C9 C21 2.8(10) . . . . ?
C25 C6 C20 C10 -102.8(6) . . . . ?
C25 C6 C20 C22 15.4(6) . . . . ?
